data_7022856
loop_
_publ_author_name
'Adeyi, Okoh'
'Cross, Warren B.'
'Forrest, Gregory'
'Godfrey, Luke'
'Hope, Eric G.'
'McLeod, Andrew'
'Singh, Amandeep'
'Singh, Kuldip'
'Solan, Gregory A.'
'Wang, Yining'
'Wright, Luka A.'

_publ_section_title
;
 From discrete monomeric complexes to hydrogen-bonded dimeric assemblies
 based on sterically encumbered square planar palladium(II) ONN-pincers.
;
_journal_issue 21
_journal_name_full 'Dalton transactions (Cambridge, England : 2003)'
_journal_page_first 7710
_journal_page_last 7723
_journal_paper_doi 10.1039/c3dt50176k
_journal_volume 42
_journal_year 2013
_chemical_formula_moiety 'C31 H34 N2 O'
_chemical_formula_sum 'C31 H34 N2 O'
_chemical_formula_weight 450.60
_chemical_name_systematic
;
?
;
_space_group_IT_number 14
_symmetry_cell_setting monoclinic
_symmetry_space_group_name_Hall '-P 2ybc'
_symmetry_space_group_name_H-M 'P 1 21/c 1'
_atom_sites_solution_hydrogens geom
_atom_sites_solution_primary direct
_atom_sites_solution_secondary difmap
_audit_creation_method SHELXL-97
_cell_angle_alpha 90.00
_cell_angle_beta 110.409(3)
_cell_angle_gamma 90.00
_cell_formula_units_Z 4
_cell_length_a 9.6467(12)
_cell_length_b 24.689(3)
_cell_length_c 11.3413(15)
_cell_measurement_reflns_used 708
_cell_measurement_temperature 150(2)
_cell_measurement_theta_max 23.377
_cell_measurement_theta_min 2.253
_cell_volume 2531.6(6)
_computing_cell_refinement 'Bruker SMART'
_computing_data_collection 'Bruker SMART'
_computing_data_reduction 'Bruker SHELXTL'
_computing_molecular_graphics 'Bruker SHELXTL'
_computing_publication_material 'Bruker SHELXTL'
_computing_structure_refinement 'SHELXL-97 (Sheldrick, 1997)'
_computing_structure_solution 'SHELXS-97 (Sheldrick, 1990)'
_diffrn_ambient_temperature 150(2)
_diffrn_measured_fraction_theta_full 0.999
_diffrn_measured_fraction_theta_max 0.999
_diffrn_measurement_device_type 'Bruker Apex 2000 CCD area detector'
_diffrn_measurement_method 'phi and omega scans'
_diffrn_radiation_monochromator graphite
_diffrn_radiation_source 'fine-focus sealed tube'
_diffrn_radiation_type MoK\a
_diffrn_radiation_wavelength 0.71073
_diffrn_reflns_av_R_equivalents 0.1632
_diffrn_reflns_av_sigmaI/netI 0.1699
_diffrn_reflns_limit_h_max 11
_diffrn_reflns_limit_h_min -11
_diffrn_reflns_limit_k_max 29
_diffrn_reflns_limit_k_min -28
_diffrn_reflns_limit_l_max 13
_diffrn_reflns_limit_l_min -13
_diffrn_reflns_number 18269
_diffrn_reflns_theta_full 25.00
_diffrn_reflns_theta_max 25.00
_diffrn_reflns_theta_min 1.65
_exptl_absorpt_coefficient_mu 0.071
_exptl_absorpt_correction_T_max 0.9901
_exptl_absorpt_correction_T_min 0.9852
_exptl_absorpt_correction_type empirical
_exptl_absorpt_process_details
;
absorption correction based on 2097 reflections(SADABS);Rint 0.1394 before
correction and 0.0535 after.
;
_exptl_crystal_colour colourless
_exptl_crystal_density_diffrn 1.182
_exptl_crystal_density_method 'not measured'
_exptl_crystal_description block
_exptl_crystal_F_000 968
_exptl_crystal_size_max 0.21
_exptl_crystal_size_mid 0.15
_exptl_crystal_size_min 0.14
_refine_diff_density_max 0.185
_refine_diff_density_min -0.189
_refine_diff_density_rms 0.050
_refine_ls_extinction_method none
_refine_ls_goodness_of_fit_ref 0.808
_refine_ls_hydrogen_treatment constr
_refine_ls_matrix_type full
_refine_ls_number_parameters 313
_refine_ls_number_reflns 4462
_refine_ls_number_restraints 0
_refine_ls_restrained_S_all 0.808
_refine_ls_R_factor_all 0.1604
_refine_ls_R_factor_gt 0.0638
_refine_ls_shift/su_max 0.000
_refine_ls_shift/su_mean 0.000
_refine_ls_structure_factor_coef Fsqd
_refine_ls_weighting_details 'calc w=1/[\s^2^(Fo^2^)+(0.0363P)^2^+0.0000P] where P=(Fo^2^+2Fc^2^)/3'
_refine_ls_weighting_scheme calc
_refine_ls_wR_factor_gt 0.1102
_refine_ls_wR_factor_ref 0.1375
_reflns_number_gt 1873
_reflns_number_total 4462
_reflns_threshold_expression >2sigma(I)
_cod_data_source_file c3dt50176k.txt
_cod_data_source_block 09056
_cod_depositor_comments
;
The following automatic conversions were performed:

'_symmetry_cell_setting' value 'Monoclinic' changed to 'monoclinic'
according to /home/saulius/struct/CIF-dictionaries/cif_core.dic
dictionary named 'cif_core.dic' version 2.4.2 from 2011-04-26.

Automatic conversion script
Id: cif_fix_values 1891 2012-01-12 08:04:46Z andrius 

The following automatic conversions were performed:

'_refine_ls_hydrogen_treatment' value 'constrained' was replaced with
the value 'constr' as specified in the replacement file
'src/cod-tools/trunk/data/replacement-values/replacement_values.lst'.

Automatic conversion script
Id: cif_fix_values 5376 2017-05-30 11:51:03Z andrius 
;
_cod_original_cell_volume 2531.5(6)
_cod_original_sg_symbol_H-M P2(1)/c
_cod_database_code 7022856

loop_
_symmetry_equiv_pos_as_xyz
'x, y, z'
'-x, y+1/2, -z+1/2'
'-x, -y, -z'
'x, -y-1/2, z-1/2'

loop_
_atom_site_label
_atom_site_type_symbol
_atom_site_fract_x
_atom_site_fract_y
_atom_site_fract_z
_atom_site_U_iso_or_equiv
_atom_site_adp_type
_atom_site_occupancy
_atom_site_symmetry_multiplicity
_atom_site_calc_flag
_atom_site_refinement_flags
O1 O 0.1722(3) 0.06800(9) 0.0471(2) 0.0442(7) Uani 1 1 d .
H1 H 0.1490 0.0915 0.0905 0.066 Uiso 1 1 calc R
N1 N 0.1435(3) 0.11186(11) 0.2402(3) 0.0345(7) Uani 1 1 d .
N2 N 0.0633(3) 0.22521(11) 0.1294(2) 0.0377(8) Uani 1 1 d .
H2 H 0.1069 0.1985 0.0856 0.045 Uiso 1 1 d R
C1 C 0.2433(4) 0.02609(14) 0.1227(3) 0.0341(9) Uani 1 1 d .
C2 C 0.2843(4) -0.01735(13) 0.0629(3) 0.0340(9) Uani 1 1 d .
C3 C 0.3562(4) -0.06017(14) 0.1379(3) 0.0405(10) Uani 1 1 d .
H3 H 0.3834 -0.0906 0.0996 0.049 Uiso 1 1 calc R
C4 C 0.3901(4) -0.06026(15) 0.2673(3) 0.0425(10) Uani 1 1 d .
H4 H 0.4408 -0.0900 0.3168 0.051 Uiso 1 1 calc R
C5 C 0.3491(4) -0.01657(14) 0.3228(3) 0.0400(10) Uani 1 1 d .
H5 H 0.3715 -0.0167 0.4113 0.048 Uiso 1 1 calc R
C6 C 0.2758(4) 0.02799(13) 0.2533(3) 0.0335(9) Uani 1 1 d .
C7 C 0.2329(4) 0.07388(14) 0.3157(3) 0.0365(9) Uani 1 1 d .
C8 C 0.2758(4) 0.07942(14) 0.4460(3) 0.0438(10) Uani 1 1 d .
H8 H 0.3397 0.0534 0.4997 0.053 Uiso 1 1 calc R
C9 C 0.2261(4) 0.12226(16) 0.4967(3) 0.0524(11) Uani 1 1 d .
H9 H 0.2556 0.1262 0.5854 0.063 Uiso 1 1 calc R
C10 C 0.1321(4) 0.15979(15) 0.4172(3) 0.0443(10) Uani 1 1 d .
H10 H 0.0954 0.1896 0.4505 0.053 Uiso 1 1 calc R
C11 C 0.0932(4) 0.15305(14) 0.2895(3) 0.0342(9) Uani 1 1 d .
C12 C -0.0116(4) 0.19140(13) 0.1972(3) 0.0362(9) Uani 1 1 d .
H12 H -0.0523 0.2164 0.2464 0.043 Uiso 1 1 calc R
C13 C 0.1525(4) 0.26793(14) 0.2013(3) 0.0352(9) Uani 1 1 d .
C14 C 0.0800(4) 0.31296(14) 0.2282(3) 0.0379(9) Uani 1 1 d .
C15 C 0.1622(4) 0.35456(15) 0.2996(3) 0.0447(10) Uani 1 1 d .
H15 H 0.1133 0.3846 0.3201 0.054 Uiso 1 1 calc R
C16 C 0.3155(5) 0.35339(16) 0.3420(3) 0.0508(11) Uani 1 1 d .
H16 H 0.3713 0.3824 0.3907 0.061 Uiso 1 1 calc R
C17 C 0.3862(4) 0.30953(15) 0.3126(3) 0.0451(10) Uani 1 1 d .
H17 H 0.4911 0.3095 0.3389 0.054 Uiso 1 1 calc R
C18 C 0.3082(4) 0.26550(14) 0.2457(3) 0.0377(9) Uani 1 1 d .
C19 C -0.0884(4) 0.31864(14) 0.1757(3) 0.0407(10) Uani 1 1 d .
H19 H -0.1304 0.2856 0.1248 0.049 Uiso 1 1 calc R
C20 C -0.1506(4) 0.32220(14) 0.2821(3) 0.0533(11) Uani 1 1 d .
H20A H -0.1164 0.2911 0.3383 0.080 Uiso 1 1 calc R
H20B H -0.2589 0.3221 0.2467 0.080 Uiso 1 1 calc R
H20C H -0.1165 0.3557 0.3295 0.080 Uiso 1 1 calc R
C21 C -0.1360(4) 0.36801(14) 0.0895(3) 0.0527(11) Uani 1 1 d .
H21A H -0.0997 0.4011 0.1384 0.079 Uiso 1 1 calc R
H21B H -0.2442 0.3692 0.0527 0.079 Uiso 1 1 calc R
H21C H -0.0946 0.3654 0.0221 0.079 Uiso 1 1 calc R
C22 C 0.3928(4) 0.21858(15) 0.2180(3) 0.0477(10) Uani 1 1 d .
H22 H 0.3210 0.1885 0.1828 0.057 Uiso 1 1 calc R
C23 C 0.5126(5) 0.19740(18) 0.3351(4) 0.0843(16) Uani 1 1 d .
H23A H 0.5887 0.2252 0.3682 0.126 Uiso 1 1 calc R
H23B H 0.5573 0.1649 0.3140 0.126 Uiso 1 1 calc R
H23C H 0.4691 0.1884 0.3989 0.126 Uiso 1 1 calc R
C24 C 0.4591(5) 0.23377(17) 0.1196(4) 0.0774(14) Uani 1 1 d .
H24A H 0.3803 0.2457 0.0428 0.116 Uiso 1 1 calc R
H24B H 0.5094 0.2022 0.1007 0.116 Uiso 1 1 calc R
H24C H 0.5304 0.2632 0.1516 0.116 Uiso 1 1 calc R
C25 C 0.2544(4) -0.01924(13) -0.0748(3) 0.0349(9) Uani 1 1 d .
C26 C 0.1183(4) -0.00507(13) -0.1627(3) 0.0400(10) Uani 1 1 d .
H26 H 0.0425 0.0083 -0.1350 0.048 Uiso 1 1 calc R
C27 C 0.0918(4) -0.01025(14) -0.2900(3) 0.0435(10) Uani 1 1 d .
H27 H -0.0022 -0.0006 -0.3489 0.052 Uiso 1 1 calc R
C28 C 0.2004(4) -0.02924(14) -0.3324(4) 0.0494(11) Uani 1 1 d .
H28 H 0.1818 -0.0328 -0.4200 0.059 Uiso 1 1 calc R
C29 C 0.3366(4) -0.04308(14) -0.2458(4) 0.0469(10) Uani 1 1 d .
H29 H 0.4127 -0.0559 -0.2739 0.056 Uiso 1 1 calc R
C30 C 0.3629(4) -0.03836(13) -0.1173(3) 0.0423(10) Uani 1 1 d .
H30 H 0.4565 -0.0484 -0.0584 0.051 Uiso 1 1 calc R
C31 C -0.1416(4) 0.16174(14) 0.1034(3) 0.0483(11) Uani 1 1 d .
H31A H -0.2107 0.1881 0.0492 0.073 Uiso 1 1 calc R
H31B H -0.1924 0.1404 0.1489 0.073 Uiso 1 1 calc R
H31C H -0.1056 0.1376 0.0518 0.073 Uiso 1 1 calc R

loop_
_atom_site_aniso_label
_atom_site_aniso_U_11
_atom_site_aniso_U_22
_atom_site_aniso_U_33
_atom_site_aniso_U_23
_atom_site_aniso_U_13
_atom_site_aniso_U_12
O1 0.0603(18) 0.0358(15) 0.0344(15) 0.0010(13) 0.0138(13) 0.0095(14)
N1 0.0395(19) 0.0304(17) 0.0332(18) -0.0008(15) 0.0122(15) -0.0018(15)
N2 0.048(2) 0.0320(17) 0.0324(18) -0.0052(15) 0.0134(15) -0.0038(16)
C1 0.030(2) 0.033(2) 0.035(2) 0.0061(19) 0.0069(18) 0.0002(18)
C2 0.032(2) 0.032(2) 0.035(2) -0.0014(19) 0.0074(18) -0.0022(18)
C3 0.036(2) 0.035(2) 0.046(3) -0.004(2) 0.0093(19) -0.0018(19)
C4 0.038(2) 0.040(2) 0.042(3) 0.002(2) 0.005(2) -0.001(2)
C5 0.039(2) 0.044(2) 0.032(2) 0.002(2) 0.0073(19) -0.006(2)
C6 0.034(2) 0.031(2) 0.032(2) 0.0040(18) 0.0063(18) -0.0029(18)
C7 0.038(2) 0.036(2) 0.031(2) -0.0012(19) 0.0080(18) -0.0079(19)
C8 0.046(3) 0.046(2) 0.033(2) 0.002(2) 0.006(2) 0.002(2)
C9 0.062(3) 0.060(3) 0.032(2) -0.006(2) 0.013(2) 0.003(2)
C10 0.051(3) 0.047(2) 0.035(2) -0.006(2) 0.016(2) -0.001(2)
C11 0.036(2) 0.033(2) 0.035(2) -0.0055(18) 0.0136(19) -0.0081(18)
C12 0.042(2) 0.031(2) 0.035(2) -0.0044(18) 0.0121(19) -0.0057(19)
C13 0.043(2) 0.037(2) 0.023(2) -0.0035(18) 0.0095(18) -0.007(2)
C14 0.049(3) 0.032(2) 0.033(2) -0.0024(18) 0.0143(19) -0.005(2)
C15 0.052(3) 0.042(2) 0.036(2) -0.005(2) 0.010(2) -0.001(2)
C16 0.061(3) 0.047(3) 0.040(3) -0.002(2) 0.011(2) -0.019(2)
C17 0.041(3) 0.054(3) 0.039(2) 0.000(2) 0.012(2) -0.007(2)
C18 0.044(3) 0.038(2) 0.029(2) 0.0021(19) 0.0107(19) -0.003(2)
C19 0.042(2) 0.039(2) 0.040(2) 0.0001(19) 0.013(2) 0.001(2)
C20 0.060(3) 0.050(3) 0.058(3) 0.000(2) 0.031(2) 0.008(2)
C21 0.055(3) 0.053(3) 0.050(3) 0.002(2) 0.018(2) 0.009(2)
C22 0.044(3) 0.053(3) 0.048(3) -0.004(2) 0.019(2) -0.003(2)
C23 0.095(4) 0.098(4) 0.059(3) 0.011(3) 0.026(3) 0.053(3)
C24 0.093(4) 0.090(4) 0.067(3) -0.005(3) 0.050(3) 0.008(3)
C25 0.036(2) 0.028(2) 0.038(2) -0.0046(18) 0.0105(19) -0.0023(18)
C26 0.038(2) 0.042(2) 0.036(2) -0.0025(19) 0.0077(19) 0.0003(19)
C27 0.044(3) 0.041(2) 0.040(2) -0.006(2) 0.008(2) -0.001(2)
C28 0.060(3) 0.045(3) 0.041(3) -0.005(2) 0.016(2) -0.006(2)
C29 0.048(3) 0.049(3) 0.051(3) -0.013(2) 0.027(2) -0.008(2)
C30 0.040(2) 0.039(2) 0.045(3) -0.009(2) 0.011(2) -0.0026(19)
C31 0.043(2) 0.048(2) 0.049(3) -0.001(2) 0.011(2) -0.003(2)

loop_
_atom_type_symbol
_atom_type_description
_atom_type_scat_dispersion_real
_atom_type_scat_dispersion_imag
_atom_type_scat_source
C C 0.0033 0.0016 'International Tables Vol C Tables 4.2.6.8 and 6.1.1.4'
H H 0.0000 0.0000 'International Tables Vol C Tables 4.2.6.8 and 6.1.1.4'
N N 0.0061 0.0033 'International Tables Vol C Tables 4.2.6.8 and 6.1.1.4'
O O 0.0106 0.0060 'International Tables Vol C Tables 4.2.6.8 and 6.1.1.4'

loop_
_geom_angle_atom_site_label_1
_geom_angle_atom_site_label_2
_geom_angle_atom_site_label_3
_geom_angle
C1 O1 H1 109.5
C11 N1 C7 120.5(3)
C13 N2 C12 115.2(3)
C13 N2 H2 119.8
C12 N2 H2 104.6
O1 C1 C2 116.2(3)
O1 C1 C6 121.0(3)
C2 C1 C6 122.7(3)
C3 C2 C1 117.0(3)
C3 C2 C25 119.6(3)
C1 C2 C25 123.4(3)
C2 C3 C4 122.3(3)
C2 C3 H3 118.8
C4 C3 H3 118.8
C5 C4 C3 118.9(3)
C5 C4 H4 120.5
C3 C4 H4 120.5
C4 C5 C6 122.1(3)
C4 C5 H5 119.0
C6 C5 H5 119.0
C5 C6 C1 116.9(3)
C5 C6 C7 120.6(3)
C1 C6 C7 122.5(3)
N1 C7 C8 119.3(3)
N1 C7 C6 116.9(3)
C8 C7 C6 123.8(3)
C9 C8 C7 120.2(4)
C9 C8 H8 119.9
C7 C8 H8 119.9
C8 C9 C10 119.3(4)
C8 C9 H9 120.4
C10 C9 H9 120.4
C11 C10 C9 118.7(4)
C11 C10 H10 120.6
C9 C10 H10 120.6
N1 C11 C10 122.0(3)
N1 C11 C12 116.2(3)
C10 C11 C12 121.7(3)
N2 C12 C11 112.5(3)
N2 C12 C31 109.9(3)
C11 C12 C31 111.9(3)
N2 C12 H12 107.4
C11 C12 H12 107.4
C31 C12 H12 107.4
C14 C13 C18 120.4(3)
C14 C13 N2 117.6(3)
C18 C13 N2 121.9(3)
C15 C14 C13 119.4(4)
C15 C14 C19 118.5(3)
C13 C14 C19 122.1(3)
C14 C15 C16 121.0(4)
C14 C15 H15 119.5
C16 C15 H15 119.5
C17 C16 C15 119.3(4)
C17 C16 H16 120.4
C15 C16 H16 120.4
C16 C17 C18 121.8(4)
C16 C17 H17 119.1
C18 C17 H17 119.1
C17 C18 C13 117.9(3)
C17 C18 C22 119.0(3)
C13 C18 C22 123.0(3)
C20 C19 C21 110.3(3)
C20 C19 C14 110.7(3)
C21 C19 C14 111.3(3)
C20 C19 H19 108.1
C21 C19 H19 108.1
C14 C19 H19 108.1
C19 C20 H20A 109.5
C19 C20 H20B 109.5
H20A C20 H20B 109.5
C19 C20 H20C 109.5
H20A C20 H20C 109.5
H20B C20 H20C 109.5
C19 C21 H21A 109.5
C19 C21 H21B 109.5
H21A C21 H21B 109.5
C19 C21 H21C 109.5
H21A C21 H21C 109.5
H21B C21 H21C 109.5
C18 C22 C24 111.1(3)
C18 C22 C23 112.5(3)
C24 C22 C23 110.0(3)
C18 C22 H22 107.6
C24 C22 H22 107.6
C23 C22 H22 107.6
C22 C23 H23A 109.5
C22 C23 H23B 109.5
H23A C23 H23B 109.5
C22 C23 H23C 109.5
H23A C23 H23C 109.5
H23B C23 H23C 109.5
C22 C24 H24A 109.5
C22 C24 H24B 109.5
H24A C24 H24B 109.5
C22 C24 H24C 109.5
H24A C24 H24C 109.5
H24B C24 H24C 109.5
C30 C25 C26 118.5(3)
C30 C25 C2 119.0(3)
C26 C25 C2 122.4(3)
C27 C26 C25 120.8(4)
C27 C26 H26 119.6
C25 C26 H26 119.6
C28 C27 C26 120.6(4)
C28 C27 H27 119.7
C26 C27 H27 119.7
C27 C28 C29 119.1(4)
C27 C28 H28 120.4
C29 C28 H28 120.4
C28 C29 C30 120.2(4)
C28 C29 H29 119.9
C30 C29 H29 119.9
C25 C30 C29 120.7(4)
C25 C30 H30 119.6
C29 C30 H30 119.6
C12 C31 H31A 109.5
C12 C31 H31B 109.5
H31A C31 H31B 109.5
C12 C31 H31C 109.5
H31A C31 H31C 109.5
H31B C31 H31C 109.5

loop_
_geom_bond_atom_site_label_1
_geom_bond_atom_site_label_2
_geom_bond_distance
O1 C1 1.366(3)
O1 H1 0.8400
N1 C11 1.331(4)
N1 C7 1.357(4)
N2 C13 1.425(4)
N2 C12 1.482(4)
N2 H2 1.0024
C1 C2 1.398(4)
C1 C6 1.404(4)
C2 C3 1.383(4)
C2 C25 1.486(5)
C3 C4 1.388(4)
C3 H3 0.9500
C4 C5 1.374(4)
C4 H4 0.9500
C5 C6 1.394(4)
C5 H5 0.9500
C6 C7 1.470(4)
C7 C8 1.396(4)
C8 C9 1.368(5)
C8 H8 0.9500
C9 C10 1.386(4)
C9 H9 0.9500
C10 C11 1.374(4)
C10 H10 0.9500
C11 C12 1.509(4)
C12 C31 1.520(4)
C12 H12 1.0000
C13 C14 1.403(4)
C13 C18 1.409(4)
C14 C15 1.375(4)
C14 C19 1.529(5)
C15 C16 1.386(5)
C15 H15 0.9500
C16 C17 1.381(5)
C16 H16 0.9500
C17 C18 1.388(4)
C17 H17 0.9500
C18 C22 1.512(5)
C19 C20 1.526(4)
C19 C21 1.529(4)
C19 H19 1.0000
C20 H20A 0.9800
C20 H20B 0.9800
C20 H20C 0.9800
C21 H21A 0.9800
C21 H21B 0.9800
C21 H21C 0.9800
C22 C24 1.513(5)
C22 C23 1.518(5)
C22 H22 1.0000
C23 H23A 0.9800
C23 H23B 0.9800
C23 H23C 0.9800
C24 H24A 0.9800
C24 H24B 0.9800
C24 H24C 0.9800
C25 C30 1.380(4)
C25 C26 1.388(4)
C26 C27 1.381(4)
C26 H26 0.9500
C27 C28 1.378(5)
C27 H27 0.9500
C28 C29 1.382(4)
C28 H28 0.9500
C29 C30 1.394(4)
C29 H29 0.9500
C30 H30 0.9500
C31 H31A 0.9800
C31 H31B 0.9800
C31 H31C 0.9800

loop_
_geom_hbond_atom_site_label_D
_geom_hbond_atom_site_label_H
_geom_hbond_atom_site_label_A
_geom_hbond_distance_DH
_geom_hbond_distance_HA
_geom_hbond_distance_DA
_geom_hbond_angle_DHA
O1 H1 N1 0.84 1.79 2.543(3) 148.4

loop_
_geom_torsion_atom_site_label_1
_geom_torsion_atom_site_label_2
_geom_torsion_atom_site_label_3
_geom_torsion_atom_site_label_4
_geom_torsion
O1 C1 C2 C3 -179.9(3)
C6 C1 C2 C3 1.7(5)
O1 C1 C2 C25 0.1(5)
C6 C1 C2 C25 -178.2(3)
C1 C2 C3 C4 -1.4(5)
C25 C2 C3 C4 178.6(3)
C2 C3 C4 C5 0.8(5)
C3 C4 C5 C6 -0.6(5)
C4 C5 C6 C1 0.9(5)
C4 C5 C6 C7 179.6(3)
O1 C1 C6 C5 -179.7(3)
C2 C1 C6 C5 -1.5(5)
O1 C1 C6 C7 1.5(5)
C2 C1 C6 C7 179.8(3)
C11 N1 C7 C8 -2.2(5)
C11 N1 C7 C6 176.3(3)
C5 C6 C7 N1 -170.6(3)
C1 C6 C7 N1 8.0(5)
C5 C6 C7 C8 7.7(5)
C1 C6 C7 C8 -173.6(3)
N1 C7 C8 C9 1.0(5)
C6 C7 C8 C9 -177.3(3)
C7 C8 C9 C10 0.4(6)
C8 C9 C10 C11 -0.7(6)
C7 N1 C11 C10 1.9(5)
C7 N1 C11 C12 -177.0(3)
C9 C10 C11 N1 -0.4(5)
C9 C10 C11 C12 178.4(3)
C13 N2 C12 C11 -74.7(4)
C13 N2 C12 C31 159.9(3)
N1 C11 C12 N2 -70.8(4)
C10 C11 C12 N2 110.4(4)
N1 C11 C12 C31 53.6(4)
C10 C11 C12 C31 -125.3(4)
C12 N2 C13 C14 -73.0(4)
C12 N2 C13 C18 106.4(4)
C18 C13 C14 C15 -0.7(5)
N2 C13 C14 C15 178.7(3)
C18 C13 C14 C19 176.4(3)
N2 C13 C14 C19 -4.1(5)
C13 C14 C15 C16 2.0(5)
C19 C14 C15 C16 -175.3(3)
C14 C15 C16 C17 -0.4(6)
C15 C16 C17 C18 -2.5(6)
C16 C17 C18 C13 3.7(5)
C16 C17 C18 C22 -179.3(3)
C14 C13 C18 C17 -2.0(5)
N2 C13 C18 C17 178.6(3)
C14 C13 C18 C22 -178.9(3)
N2 C13 C18 C22 1.7(5)
C15 C14 C19 C20 -63.1(4)
C13 C14 C19 C20 119.7(3)
C15 C14 C19 C21 60.0(4)
C13 C14 C19 C21 -117.2(4)
C17 C18 C22 C24 -71.9(4)
C13 C18 C22 C24 105.0(4)
C17 C18 C22 C23 52.0(5)
C13 C18 C22 C23 -131.1(4)
C3 C2 C25 C30 -41.9(5)
C1 C2 C25 C30 138.0(3)
C3 C2 C25 C26 134.7(3)
C1 C2 C25 C26 -45.4(5)
C30 C25 C26 C27 0.3(5)
C2 C25 C26 C27 -176.3(3)
C25 C26 C27 C28 -0.5(5)
C26 C27 C28 C29 0.0(5)
C27 C28 C29 C30 0.7(6)
C26 C25 C30 C29 0.3(5)
C2 C25 C30 C29 177.1(3)
C28 C29 C30 C25 -0.8(5)
